data_4516083
loop_
_publ_author_name
'Salfeena, Chettiyan Thodi F.'
'Jalaja, Renjitha'
'Davis, Rincy'
'Suresh, Eringathodi'
'Somappa, Sasidhar B.'

_publ_section_title
;
 Synthesis of 1,2,4-Trisubstituted-(1<i>H</i>)-imidazoles through
 Cu(OTf)<sub>2</sub>-/I<sub>2</sub>-Catalyzed C-C Bond Cleavage of
 Chalcones and Benzylamines.
;
_journal_issue 7
_journal_name_full 'ACS omega'
_journal_page_first 8074
_journal_page_last 8082
_journal_paper_doi 10.1021/acsomega.8b01017
_journal_volume 3
_journal_year 2018
_chemical_formula_sum 'C22 H18 N2'
_chemical_formula_weight 310.38
_space_group_IT_number 14
_space_group_name_Hall '-P 2yn'
_space_group_name_H-M_alt 'P 1 21/n 1'
_symmetry_cell_setting monoclinic
_symmetry_space_group_name_H-M 'P 1 21/n 1'
_atom_sites_solution_hydrogens geom
_atom_sites_solution_primary direct
_atom_sites_solution_secondary difmap
_audit_creation_method SHELXL-97
_cell_angle_alpha 90.00
_cell_angle_beta 97.069(2)
_cell_angle_gamma 90.00
_cell_formula_units_Z 4
_cell_length_a 9.7088(13)
_cell_length_b 11.3662(15)
_cell_length_c 14.8567(19)
_cell_measurement_reflns_used 4105
_cell_measurement_temperature 150(2)
_cell_measurement_theta_max 28.15
_cell_measurement_theta_min 2.26
_cell_volume 1627.0(4)
_computing_cell_refinement 'BRUKER SMART'
_computing_data_collection 'BRUKER SMART'
_computing_data_reduction 'BRUKER SAINT'
_computing_molecular_graphics ORTEP
_computing_structure_refinement 'SHELXL-97 (Sheldrick, 1997)'
_computing_structure_solution 'SHELXS-97 (Sheldrick, 1990)'
_diffrn_ambient_temperature 150(2)
_diffrn_measured_fraction_theta_full 0.995
_diffrn_measured_fraction_theta_max 0.995
_diffrn_measurement_device_type 'BRUKER SMART APEX CCD DIFFARCTOMETER'
_diffrn_measurement_method 'OMEGA-PHI SCAN'
_diffrn_radiation_monochromator graphite
_diffrn_radiation_source 'fine-focus sealed tube'
_diffrn_radiation_type MoK\a
_diffrn_radiation_wavelength 0.71073
_diffrn_reflns_av_R_equivalents 0.0765
_diffrn_reflns_av_sigmaI/netI 0.0539
_diffrn_reflns_limit_h_max 11
_diffrn_reflns_limit_h_min -11
_diffrn_reflns_limit_k_max 14
_diffrn_reflns_limit_k_min -12
_diffrn_reflns_limit_l_max 18
_diffrn_reflns_limit_l_min -12
_diffrn_reflns_number 8645
_diffrn_reflns_theta_full 26.00
_diffrn_reflns_theta_max 26.00
_diffrn_reflns_theta_min 2.26
_exptl_absorpt_coefficient_mu 0.075
_exptl_absorpt_correction_T_max 0.9896
_exptl_absorpt_correction_T_min 0.9651
_exptl_absorpt_correction_type multi-scan
_exptl_absorpt_process_details 'BRUKER SADABS'
_exptl_crystal_colour 'PALE YELLOW'
_exptl_crystal_density_diffrn 1.267
_exptl_crystal_density_method 'not measured'
_exptl_crystal_description PLATES
_exptl_crystal_F_000 656
_exptl_crystal_size_max 0.48
_exptl_crystal_size_mid 0.33
_exptl_crystal_size_min 0.14
_refine_diff_density_max 0.219
_refine_diff_density_min -0.143
_refine_diff_density_rms 0.041
_refine_ls_extinction_method none
_refine_ls_goodness_of_fit_ref 1.046
_refine_ls_hydrogen_treatment mixed
_refine_ls_matrix_type full
_refine_ls_number_parameters 289
_refine_ls_number_reflns 3178
_refine_ls_number_restraints 0
_refine_ls_restrained_S_all 1.046
_refine_ls_R_factor_all 0.0461
_refine_ls_R_factor_gt 0.0386
_refine_ls_shift/su_max 0.000
_refine_ls_shift/su_mean 0.000
_refine_ls_structure_factor_coef Fsqd
_refine_ls_weighting_details 'calc w=1/[\s^2^(Fo^2^)+(0.0555P)^2^+0.0000P] where P=(Fo^2^+2Fc^2^)/3'
_refine_ls_weighting_scheme calc
_refine_ls_wR_factor_gt 0.0989
_refine_ls_wR_factor_ref 0.1026
_reflns_number_gt 2640
_reflns_number_total 3178
_reflns_threshold_expression >2sigma(I)
_cod_data_source_file ao8b01017_si_002.cif
_cod_data_source_block fct916m
_cod_depositor_comments
;
The following automatic conversions were performed:

data item '_exptl_absorpt_correction_type' value 'MULTI-SCAN' was
changed to 'multi-scan' in accordance with the
/home/data/users/saulius/crontab/automatic-downloads/current/ACS/lib/dictionaries/cif_core.dic
dictionary named 'cif_core.dic' version 2.4.2 last updated on
2011-04-26.

data item '_symmetry_cell_setting' value 'MONOCLINIC' was changed to
'monoclinic' in accordance with the
/home/data/users/saulius/crontab/automatic-downloads/current/ACS/lib/dictionaries/cif_core.dic
dictionary named 'cif_core.dic' version 2.4.2 last updated on
2011-04-26.

Automatic conversion script
Id: cif_fix_values 6909 2019-04-08 15:41:33Z antanas 
;
_cod_original_sg_symbol_H-M P21/n
_cod_database_code 4516083

loop_
_symmetry_equiv_pos_as_xyz
'x, y, z'
'-x+1/2, y+1/2, -z+1/2'
'-x, -y, -z'
'x-1/2, -y-1/2, z-1/2'

loop_
_atom_site_label
_atom_site_type_symbol
_atom_site_fract_x
_atom_site_fract_y
_atom_site_fract_z
_atom_site_U_iso_or_equiv
_atom_site_adp_type
_atom_site_occupancy
_atom_site_symmetry_multiplicity
_atom_site_calc_flag
N1 N 0.96001(9) 0.35581(8) 0.05693(6) 0.0232(2) Uani 1 1 d
N2 N 0.97492(9) 0.49824(8) 0.16016(6) 0.0234(2) Uani 1 1 d
C10 C 0.74135(11) 0.58994(10) 0.12774(8) 0.0231(3) Uani 1 1 d
C18 C 1.27913(12) 0.48102(10) 0.17442(7) 0.0243(3) Uani 1 1 d
C6 C 0.89862(12) 0.15865(9) -0.00520(7) 0.0240(3) Uani 1 1 d
C15 C 0.63385(12) 0.62119(10) 0.06071(8) 0.0275(3) Uani 1 1 d
C9 C 0.84469(11) 0.50042(9) 0.11095(7) 0.0220(3) Uani 1 1 d
C17 C 1.18958(11) 0.38528(10) 0.15544(7) 0.0233(3) Uani 1 1 d
C16 C 1.04234(11) 0.41060(9) 0.12581(7) 0.0221(3) Uani 1 1 d
C19 C 1.41962(12) 0.46355(11) 0.20000(8) 0.0280(3) Uani 1 1 d
C11 C 0.75215(12) 0.64855(10) 0.21101(8) 0.0276(3) Uani 1 1 d
C1 C 0.81179(13) 0.12740(10) -0.08249(8) 0.0286(3) Uani 1 1 d
C5 C 0.89528(14) 0.09150(11) 0.07299(8) 0.0334(3) Uani 1 1 d
C14 C 0.53978(13) 0.70848(11) 0.07672(9) 0.0317(3) Uani 1 1 d
C7 C 0.99439(12) 0.26292(10) -0.00616(8) 0.0255(3) Uani 1 1 d
C20 C 1.47303(13) 0.35029(11) 0.20769(8) 0.0325(3) Uani 1 1 d
C8 C 0.83464(12) 0.41307(10) 0.04762(8) 0.0238(3) Uani 1 1 d
C12 C 0.65867(13) 0.73666(11) 0.22626(9) 0.0318(3) Uani 1 1 d
C13 C 0.55235(13) 0.76651(11) 0.15947(9) 0.0333(3) Uani 1 1 d
C21 C 1.38506(13) 0.25466(11) 0.19230(9) 0.0330(3) Uani 1 1 d
C22 C 1.24399(12) 0.27173(10) 0.16616(8) 0.0284(3) Uani 1 1 d
C3 C 0.71938(14) -0.03289(11) -0.00378(10) 0.0367(3) Uani 1 1 d
C2 C 0.72331(14) 0.03155(11) -0.08221(9) 0.0337(3) Uani 1 1 d
C4 C 0.80579(16) -0.00287(12) 0.07348(10) 0.0401(3) Uani 1 1 d
H18 H 1.2402(12) 0.5610(11) 0.1678(8) 0.022(3) Uiso 1 1 d
H7B H 1.0951(13) 0.2418(10) 0.0129(8) 0.026(3) Uiso 1 1 d
H15 H 0.6252(13) 0.5808(12) 0.0006(9) 0.037(4) Uiso 1 1 d
H14 H 0.4666(14) 0.7300(11) 0.0279(9) 0.035(3) Uiso 1 1 d
H19 H 1.4814(13) 0.5313(11) 0.2115(8) 0.028(3) Uiso 1 1 d
H22 H 1.1820(14) 0.2049(12) 0.1537(9) 0.035(3) Uiso 1 1 d
H11 H 0.8270(13) 0.6263(10) 0.2577(8) 0.024(3) Uiso 1 1 d
H1 H 0.8124(13) 0.1751(12) -0.1380(9) 0.032(3) Uiso 1 1 d
H7A H 0.9834(13) 0.2979(10) -0.0685(9) 0.027(3) Uiso 1 1 d
H20 H 1.5731(15) 0.3361(12) 0.2281(9) 0.040(4) Uiso 1 1 d
H3 H 0.6561(15) -0.0997(14) -0.0050(9) 0.045(4) Uiso 1 1 d
H12 H 0.6677(15) 0.7776(13) 0.2850(10) 0.049(4) Uiso 1 1 d
H21 H 1.4226(15) 0.1733(13) 0.2018(9) 0.042(4) Uiso 1 1 d
H5 H 0.9611(14) 0.1119(11) 0.1263(10) 0.040(4) Uiso 1 1 d
H13 H 0.4874(15) 0.8299(13) 0.1678(9) 0.044(4) Uiso 1 1 d
H2 H 0.6610(14) 0.0138(12) -0.1390(9) 0.038(4) Uiso 1 1 d
H4 H 0.8036(16) -0.0495(14) 0.1276(11) 0.057(4) Uiso 1 1 d
H8 H 0.7609(13) 0.3897(11) 0.0029(8) 0.029(3) Uiso 1 1 d

loop_
_atom_site_aniso_label
_atom_site_aniso_U_11
_atom_site_aniso_U_22
_atom_site_aniso_U_33
_atom_site_aniso_U_23
_atom_site_aniso_U_13
_atom_site_aniso_U_12
N1 0.0212(5) 0.0201(5) 0.0286(5) -0.0020(4) 0.0044(4) -0.0009(4)
N2 0.0209(5) 0.0203(5) 0.0296(5) -0.0004(4) 0.0056(4) -0.0005(4)
C10 0.0187(6) 0.0191(5) 0.0326(6) 0.0013(4) 0.0074(4) -0.0029(4)
C18 0.0260(6) 0.0224(6) 0.0249(6) 0.0004(5) 0.0040(5) -0.0002(5)
C6 0.0237(6) 0.0197(6) 0.0295(6) -0.0024(5) 0.0068(5) 0.0016(4)
C15 0.0249(6) 0.0267(6) 0.0316(6) 0.0023(5) 0.0059(5) -0.0014(5)
C9 0.0197(6) 0.0195(5) 0.0271(6) 0.0026(4) 0.0048(4) -0.0023(4)
C17 0.0216(6) 0.0245(6) 0.0243(5) -0.0011(5) 0.0049(4) 0.0004(4)
C16 0.0219(6) 0.0187(5) 0.0264(6) 0.0012(4) 0.0051(4) -0.0032(4)
C19 0.0249(6) 0.0288(7) 0.0300(6) -0.0020(5) 0.0022(5) -0.0053(5)
C11 0.0202(6) 0.0262(6) 0.0364(7) -0.0018(5) 0.0041(5) -0.0028(5)
C1 0.0312(7) 0.0227(6) 0.0317(6) -0.0001(5) 0.0034(5) 0.0009(5)
C5 0.0404(8) 0.0298(7) 0.0293(6) 0.0002(5) 0.0018(6) -0.0042(6)
C14 0.0231(6) 0.0301(7) 0.0424(7) 0.0089(6) 0.0055(5) 0.0032(5)
C7 0.0262(6) 0.0233(6) 0.0279(6) -0.0040(5) 0.0061(5) -0.0008(5)
C20 0.0216(6) 0.0358(7) 0.0389(7) -0.0024(6) -0.0001(5) 0.0026(5)
C8 0.0205(6) 0.0221(6) 0.0284(6) 0.0005(5) 0.0017(5) -0.0009(5)
C12 0.0275(6) 0.0268(6) 0.0425(7) -0.0074(6) 0.0104(5) -0.0029(5)
C13 0.0273(7) 0.0244(6) 0.0500(8) 0.0003(6) 0.0126(6) 0.0029(5)
C21 0.0287(7) 0.0257(7) 0.0433(7) -0.0029(6) -0.0004(5) 0.0053(5)
C22 0.0262(6) 0.0217(6) 0.0367(7) -0.0015(5) 0.0021(5) -0.0012(5)
C3 0.0362(8) 0.0222(6) 0.0532(8) -0.0025(6) 0.0114(6) -0.0058(5)
C2 0.0315(7) 0.0254(7) 0.0425(8) -0.0057(6) -0.0018(6) -0.0016(5)
C4 0.0530(9) 0.0296(7) 0.0396(7) 0.0055(6) 0.0129(7) -0.0063(6)

loop_
_atom_type_symbol
_atom_type_description
_atom_type_scat_dispersion_real
_atom_type_scat_dispersion_imag
_atom_type_scat_source
C C 0.0033 0.0016 'International Tables Vol C Tables 4.2.6.8 and 6.1.1.4'
H H 0.0000 0.0000 'International Tables Vol C Tables 4.2.6.8 and 6.1.1.4'
N N 0.0061 0.0033 'International Tables Vol C Tables 4.2.6.8 and 6.1.1.4'

loop_
_geom_angle_atom_site_label_1
_geom_angle_atom_site_label_2
_geom_angle_atom_site_label_3
_geom_angle
C16 N1 C8 106.79(9)
C16 N1 C7 130.02(10)
C8 N1 C7 122.82(10)
C16 N2 C9 105.82(9)
C15 C10 C11 118.55(10)
C15 C10 C9 121.34(10)
C11 C10 C9 120.08(10)
C19 C18 C17 120.69(11)
C19 C18 H18 120.9(7)
C17 C18 H18 118.4(7)
C1 C6 C5 118.46(11)
C1 C6 C7 120.46(10)
C5 C6 C7 121.07(11)
C14 C15 C10 120.60(11)
C14 C15 H15 119.8(8)
C10 C15 H15 119.6(8)
C8 C9 N2 109.61(10)
C8 C9 C10 128.92(11)
N2 C9 C10 121.44(10)
C22 C17 C18 118.60(11)
C22 C17 C16 123.70(10)
C18 C17 C16 117.69(10)
N2 C16 N1 111.01(10)
N2 C16 C17 122.58(10)
N1 C16 C17 126.25(10)
C18 C19 C20 120.09(11)
C18 C19 H19 119.8(7)
C20 C19 H19 120.1(7)
C12 C11 C10 120.58(11)
C12 C11 H11 121.1(7)
C10 C11 H11 118.3(7)
C6 C1 C2 120.85(11)
C6 C1 H1 119.1(7)
C2 C1 H1 120.0(7)
C4 C5 C6 120.59(12)
C4 C5 H5 121.8(8)
C6 C5 H5 117.6(8)
C13 C14 C15 120.23(12)
C13 C14 H14 120.8(8)
C15 C14 H14 118.9(8)
N1 C7 C6 111.60(9)
N1 C7 H7B 106.1(7)
C6 C7 H7B 112.7(7)
N1 C7 H7A 107.3(7)
C6 C7 H7A 109.0(7)
H7B C7 H7A 110.0(9)
C21 C20 C19 119.89(11)
C21 C20 H20 118.9(8)
C19 C20 H20 121.1(8)
C9 C8 N1 106.78(10)
C9 C8 H8 131.9(7)
N1 C8 H8 121.3(7)
C13 C12 C11 120.33(12)
C13 C12 H12 119.8(9)
C11 C12 H12 119.8(9)
C12 C13 C14 119.71(11)
C12 C13 H13 121.8(8)
C14 C13 H13 118.4(8)
C20 C21 C22 120.22(12)
C20 C21 H21 119.8(8)
C22 C21 H21 119.9(8)
C21 C22 C17 120.44(11)
C21 C22 H22 120.6(8)
C17 C22 H22 118.9(8)
C4 C3 C2 119.61(12)
C4 C3 H3 121.7(8)
C2 C3 H3 118.7(8)
C3 C2 C1 120.02(12)
C3 C2 H2 122.0(8)
C1 C2 H2 117.9(8)
C3 C4 C5 120.44(12)
C3 C4 H4 119.0(10)
C5 C4 H4 120.6(10)

loop_
_geom_bond_atom_site_label_1
_geom_bond_atom_site_label_2
_geom_bond_distance
N1 C16 1.3685(14)
N1 C8 1.3722(14)
N1 C7 1.4770(14)
N2 C16 1.3280(14)
N2 C9 1.3806(14)
C10 C15 1.3969(16)
C10 C11 1.3976(16)
C10 C9 1.4717(15)
C18 C19 1.3844(16)
C18 C17 1.3997(15)
C18 H18 0.985(12)
C6 C1 1.3847(17)
C6 C5 1.3936(17)
C6 C7 1.5076(16)
C15 C14 1.3887(16)
C15 H15 0.998(13)
C9 C8 1.3631(16)
C17 C22 1.3962(15)
C17 C16 1.4714(15)
C19 C20 1.3873(17)
C19 H19 0.979(12)
C11 C12 1.3887(16)
C11 H11 0.974(12)
C1 C2 1.3878(17)
C1 H1 0.988(13)
C5 C4 1.3810(18)
C5 H5 0.982(14)
C14 C13 1.3872(18)
C14 H14 0.982(14)
C7 H7B 1.013(12)
C7 H7A 1.002(12)
C20 C21 1.3838(18)
C20 H20 0.994(14)
C8 H8 0.953(13)
C12 C13 1.3832(18)
C12 H12 0.983(15)
C13 H13 0.975(14)
C21 C22 1.3905(17)
C21 H21 0.998(14)
C22 H22 0.973(13)
C3 C4 1.379(2)
C3 C2 1.3808(19)
C3 H3 0.976(15)
C2 H2 0.996(14)
C4 H4 0.965(16)
